data_4037326
loop_
_publ_author_name
'Shao, Ying'
'Zeng, Yu-Mei'
'Ji, Jie-Ying'
'Sun, Xiao-Qiang'
'Yang, Hai-Tao'
'Miao, Chun-Bao'

_publ_section_title
;
 The Cs<sub>2</sub>CO<sub>3</sub>-Catalyzed Reaction of 2-Oxindoles with
 Enones for the Preparation of Indolin-3-Ones and Their Further
 Transformation.
;
_journal_issue 24
_journal_name_full 'The Journal of organic chemistry'
_journal_page_first 12443
_journal_page_last 12450
_journal_paper_doi 10.1021/acs.joc.6b01993
_journal_volume 81
_journal_year 2016
_chemical_formula_sum 'C22 H17 N O2'
_chemical_formula_weight 327.36
_space_group_crystal_system monoclinic
_space_group_IT_number 14
_space_group_name_Hall '-P 2ybc'
_space_group_name_H-M_alt 'P 1 21/c 1'
_atom_sites_solution_hydrogens geom
_audit_creation_method SHELXL-2014/6
_cell_angle_alpha 90
_cell_angle_beta 100.799(3)
_cell_angle_gamma 90
_cell_formula_units_Z 4
_cell_length_a 13.5309(19)
_cell_length_b 12.5688(19)
_cell_length_c 10.2197(15)
_cell_measurement_reflns_used 3731
_cell_measurement_temperature 293(2)
_cell_measurement_theta_max 28.446
_cell_measurement_theta_min 2.593
_cell_volume 1707.3(4)
_computing_cell_refinement 'Bruker APEX II'
_computing_data_collection 'Bruker APEX II'
_computing_data_reduction 'Bruker SAINT'
_computing_molecular_graphics 'Bruker SHELXTL'
_computing_publication_material 'Bruker SHELXTL'
_computing_structure_refinement 'SHELXL-2014/6 (Sheldrick, 2014)'
_computing_structure_solution 'Bruker SHELXTL'
_diffrn_ambient_temperature 293(2)
_diffrn_measured_fraction_theta_full 0.960
_diffrn_measured_fraction_theta_max 0.991
_diffrn_measurement_device_type 'CCD area detector'
_diffrn_measurement_method 'phi and omega scans'
_diffrn_radiation_type MoK\a
_diffrn_radiation_wavelength 0.71073
_diffrn_reflns_av_R_equivalents 0.0291
_diffrn_reflns_av_unetI/netI 0.0338
_diffrn_reflns_Laue_measured_fraction_full 0.960
_diffrn_reflns_Laue_measured_fraction_max 0.991
_diffrn_reflns_limit_h_max 16
_diffrn_reflns_limit_h_min -15
_diffrn_reflns_limit_k_max 8
_diffrn_reflns_limit_k_min -14
_diffrn_reflns_limit_l_max 12
_diffrn_reflns_limit_l_min -12
_diffrn_reflns_number 9078
_diffrn_reflns_point_group_measured_fraction_full 0.960
_diffrn_reflns_point_group_measured_fraction_max 0.991
_diffrn_reflns_theta_full 25.242
_diffrn_reflns_theta_max 25.008
_diffrn_reflns_theta_min 2.597
_exptl_absorpt_coefficient_mu 0.082
_exptl_absorpt_correction_T_max 0.9847
_exptl_absorpt_correction_T_min 0.9831
_exptl_absorpt_correction_type multi-scan
_exptl_absorpt_process_details SADABS
_exptl_crystal_colour yellow
_exptl_crystal_density_diffrn 1.274
_exptl_crystal_description block
_exptl_crystal_F_000 688
_exptl_crystal_size_max 0.210
_exptl_crystal_size_mid 0.200
_exptl_crystal_size_min 0.190
_refine_diff_density_max 0.176
_refine_diff_density_min -0.173
_refine_diff_density_rms 0.034
_refine_ls_extinction_method none
_refine_ls_goodness_of_fit_ref 1.072
_refine_ls_hydrogen_treatment constr
_refine_ls_matrix_type full
_refine_ls_number_parameters 226
_refine_ls_number_reflns 2974
_refine_ls_number_restraints 0
_refine_ls_restrained_S_all 1.072
_refine_ls_R_factor_all 0.0508
_refine_ls_R_factor_gt 0.0413
_refine_ls_shift/su_max 0.000
_refine_ls_shift/su_mean 0.000
_refine_ls_structure_factor_coef Fsqd
_refine_ls_weighting_details 'w=1/[\s^2^(Fo^2^)+(0.0559P)^2^+0.3302P] where P=(Fo^2^+2Fc^2^)/3'
_refine_ls_weighting_scheme calc
_refine_ls_wR_factor_gt 0.1101
_refine_ls_wR_factor_ref 0.1176
_reflns_Friedel_coverage 0.000
_reflns_number_gt 2447
_reflns_number_total 2974
_reflns_threshold_expression 'I > 2\s(I)'
_cod_data_source_file jo6b01993_si_002.cif
_cod_data_source_block ww
_cod_original_sg_symbol_H-M 'P 21/c'
_cod_database_code 4037326
_shelx_space_group_comment
; 
The symmetry employed for this shelxl refinement is uniquely defined 
by the following loop, which should always be used as a source of 
symmetry information in preference to the above space-group names. 
They are only intended as comments. 
;
_shelx_estimated_absorpt_t_min 0.983
_shelx_estimated_absorpt_t_max 0.985
_shelxl_version_number 2014/6

loop_
_space_group_symop_operation_xyz
'x, y, z'
'-x, y+1/2, -z+1/2'
'-x, -y, -z'
'x, -y-1/2, z-1/2'

loop_
_atom_site_label
_atom_site_type_symbol
_atom_site_fract_x
_atom_site_fract_y
_atom_site_fract_z
_atom_site_U_iso_or_equiv
_atom_site_adp_type
_atom_site_occupancy
_atom_site_site_symmetry_order
_atom_site_calc_flag
_atom_site_refinement_flags_posn
_atom_site_refinement_flags_adp
N1 N 0.37048(10) 0.23783(10) 0.15236(13) 0.0446(3) Uani 1 1 d . .
H1B H 0.3556 0.1903 0.0913 0.054 Uiso 1 1 calc R U
O1 O 0.17155(9) 0.17542(10) 0.03574(11) 0.0549(3) Uani 1 1 d . .
O2 O 0.34204(8) 0.46650(9) 0.34024(11) 0.0515(3) Uani 1 1 d . .
C1 C 0.00869(13) 0.22553(16) 0.27148(18) 0.0593(5) Uani 1 1 d . .
H1A H 0.0488 0.2715 0.3300 0.071 Uiso 1 1 calc R U
C2 C -0.08469(15) 0.1955(2) 0.2954(2) 0.0753(6) Uani 1 1 d . .
H2A H -0.1072 0.2218 0.3697 0.090 Uiso 1 1 calc R U
C3 C -0.14411(14) 0.12734(18) 0.2103(2) 0.0704(6) Uani 1 1 d . .
H3A H -0.2064 0.1066 0.2276 0.084 Uiso 1 1 calc R U
C4 C -0.11196(14) 0.08984(16) 0.1003(2) 0.0662(5) Uani 1 1 d . .
H4A H -0.1525 0.0438 0.0422 0.079 Uiso 1 1 calc R U
C5 C -0.01961(13) 0.12014(14) 0.07508(18) 0.0552(4) Uani 1 1 d . .
H5A H 0.0015 0.0951 -0.0008 0.066 Uiso 1 1 calc R U
C6 C 0.04250(11) 0.18760(12) 0.16136(15) 0.0419(4) Uani 1 1 d . .
C7 C 0.14388(11) 0.21350(12) 0.13225(15) 0.0402(4) Uani 1 1 d . .
C8 C 0.21260(11) 0.28537(12) 0.22666(14) 0.0397(4) Uani 1 1 d . .
H8A H 0.2358 0.2472 0.3092 0.048 Uiso 1 1 calc R U
H8B H 0.1742 0.3463 0.2471 0.048 Uiso 1 1 calc R U
C9 C 0.30439(10) 0.32529(11) 0.17313(14) 0.0368(3) Uani 1 1 d . .
C10 C 0.28019(12) 0.39786(12) 0.05224(14) 0.0414(4) Uani 1 1 d . .
C11 C 0.35446(15) 0.41867(15) -0.02150(17) 0.0565(5) Uani 1 1 d . .
H11A H 0.4165 0.3849 0.0006 0.068 Uiso 1 1 calc R U
C12 C 0.3374(2) 0.48879(18) -0.1271(2) 0.0763(6) Uani 1 1 d . .
H12A H 0.3883 0.5025 -0.1747 0.092 Uiso 1 1 calc R U
C13 C 0.2467(2) 0.53820(18) -0.1621(2) 0.0828(7) Uani 1 1 d . .
H13A H 0.2354 0.5851 -0.2337 0.099 Uiso 1 1 calc R U
C14 C 0.17227(19) 0.51837(18) -0.0911(2) 0.0804(6) Uani 1 1 d . .
H14A H 0.1101 0.5516 -0.1151 0.096 Uiso 1 1 calc R U
C15 C 0.18912(14) 0.44889(15) 0.01642(18) 0.0586(5) Uani 1 1 d . .
H15A H 0.1384 0.4367 0.0647 0.070 Uiso 1 1 calc R U
C16 C 0.37061(11) 0.38768(11) 0.28896(14) 0.0371(3) Uani 1 1 d . .
C17 C 0.46516(11) 0.33153(12) 0.32214(14) 0.0391(4) Uani 1 1 d . .
C18 C 0.55040(12) 0.35166(15) 0.41875(16) 0.0512(4) Uani 1 1 d . .
H18A H 0.5553 0.4132 0.4701 0.061 Uiso 1 1 calc R U
C19 C 0.62680(13) 0.27859(19) 0.43619(19) 0.0661(5) Uani 1 1 d . .
H19A H 0.6842 0.2900 0.5006 0.079 Uiso 1 1 calc R U
C20 C 0.61892(14) 0.18724(17) 0.35788(19) 0.0639(5) Uani 1 1 d . .
H20A H 0.6713 0.1382 0.3723 0.077 Uiso 1 1 calc R U
C21 C 0.53705(13) 0.16684(14) 0.26060(17) 0.0527(4) Uani 1 1 d . .
H21A H 0.5336 0.1057 0.2086 0.063 Uiso 1 1 calc R U
C22 C 0.45881(11) 0.24080(12) 0.24193(14) 0.0397(4) Uani 1 1 d . .

loop_
_atom_site_aniso_label
_atom_site_aniso_U_11
_atom_site_aniso_U_22
_atom_site_aniso_U_33
_atom_site_aniso_U_23
_atom_site_aniso_U_13
_atom_site_aniso_U_12
N1 0.0436(7) 0.0429(7) 0.0467(7) -0.0111(6) 0.0067(6) 0.0034(6)
O1 0.0533(7) 0.0654(8) 0.0473(6) -0.0151(6) 0.0127(5) -0.0129(6)
O2 0.0462(6) 0.0478(7) 0.0594(7) -0.0172(5) 0.0072(5) 0.0009(5)
C1 0.0457(10) 0.0796(13) 0.0531(10) -0.0119(9) 0.0105(8) -0.0181(9)
C2 0.0521(11) 0.1073(17) 0.0714(13) -0.0182(12) 0.0242(10) -0.0201(11)
C3 0.0443(10) 0.0832(14) 0.0853(14) -0.0027(12) 0.0164(10) -0.0188(10)
C4 0.0503(11) 0.0631(12) 0.0828(14) -0.0104(10) 0.0063(10) -0.0199(9)
C5 0.0519(10) 0.0514(10) 0.0618(11) -0.0091(8) 0.0099(8) -0.0125(8)
C6 0.0383(8) 0.0417(8) 0.0442(8) 0.0032(7) 0.0039(7) -0.0034(6)
C7 0.0421(8) 0.0402(8) 0.0371(8) 0.0021(6) 0.0044(6) -0.0026(6)
C8 0.0367(8) 0.0449(8) 0.0376(8) -0.0017(6) 0.0069(6) -0.0044(6)
C9 0.0333(7) 0.0384(8) 0.0391(8) -0.0043(6) 0.0080(6) -0.0007(6)
C10 0.0463(9) 0.0392(8) 0.0379(8) -0.0049(6) 0.0057(7) -0.0054(7)
C11 0.0690(12) 0.0545(10) 0.0510(10) -0.0037(8) 0.0238(9) -0.0045(9)
C12 0.1129(19) 0.0681(13) 0.0557(11) 0.0046(10) 0.0361(12) -0.0098(13)
C13 0.129(2) 0.0671(14) 0.0496(11) 0.0144(10) 0.0101(13) -0.0045(14)
C14 0.0836(15) 0.0729(14) 0.0745(14) 0.0186(11) -0.0115(12) 0.0117(12)
C15 0.0534(11) 0.0593(11) 0.0605(11) 0.0096(9) 0.0040(8) 0.0025(9)
C16 0.0352(8) 0.0384(8) 0.0389(8) -0.0028(6) 0.0104(6) -0.0042(6)
C17 0.0342(8) 0.0471(9) 0.0371(7) 0.0001(6) 0.0095(6) -0.0024(6)
C18 0.0417(9) 0.0656(11) 0.0453(9) -0.0030(8) 0.0052(7) -0.0034(8)
C19 0.0390(10) 0.0968(15) 0.0581(11) 0.0048(11) -0.0026(8) 0.0055(10)
C20 0.0467(10) 0.0855(14) 0.0612(11) 0.0132(10) 0.0142(9) 0.0231(10)
C21 0.0530(10) 0.0565(10) 0.0522(9) 0.0050(8) 0.0196(8) 0.0153(8)
C22 0.0375(8) 0.0466(9) 0.0373(8) 0.0033(6) 0.0130(6) 0.0014(7)

loop_
_atom_type_symbol
_atom_type_description
_atom_type_scat_dispersion_real
_atom_type_scat_dispersion_imag
_atom_type_scat_source
C C 0.0033 0.0016 'International Tables Vol C Tables 4.2.6.8 and 6.1.1.4'
H H 0.0000 0.0000 'International Tables Vol C Tables 4.2.6.8 and 6.1.1.4'
N N 0.0061 0.0033 'International Tables Vol C Tables 4.2.6.8 and 6.1.1.4'
O O 0.0106 0.0060 'International Tables Vol C Tables 4.2.6.8 and 6.1.1.4'

loop_
_geom_angle_atom_site_label_1
_geom_angle_atom_site_label_2
_geom_angle_atom_site_label_3
_geom_angle
C22 N1 C9 111.49(12)
C22 N1 H1B 124.3
C9 N1 H1B 124.3
C6 C1 C2 120.30(17)
C6 C1 H1A 119.9
C2 C1 H1A 119.9
C3 C2 C1 120.34(19)
C3 C2 H2A 119.8
C1 C2 H2A 119.8
C4 C3 C2 120.00(17)
C4 C3 H3A 120.0
C2 C3 H3A 120.0
C3 C4 C5 119.99(18)
C3 C4 H4A 120.0
C5 C4 H4A 120.0
C4 C5 C6 120.89(17)
C4 C5 H5A 119.6
C6 C5 H5A 119.6
C1 C6 C5 118.46(15)
C1 C6 C7 123.07(14)
C5 C6 C7 118.45(14)
O1 C7 C6 120.63(14)
O1 C7 C8 120.51(13)
C6 C7 C8 118.84(13)
C7 C8 C9 114.29(12)
C7 C8 H8A 108.7
C9 C8 H8A 108.7
C7 C8 H8B 108.7
C9 C8 H8B 108.7
H8A C8 H8B 107.6
N1 C9 C10 112.25(12)
N1 C9 C8 111.44(12)
C10 C9 C8 114.88(12)
N1 C9 C16 102.08(11)
C10 C9 C16 108.74(11)
C8 C9 C16 106.44(11)
C15 C10 C11 118.07(16)
C15 C10 C9 122.76(14)
C11 C10 C9 119.07(15)
C12 C11 C10 120.87(19)
C12 C11 H11A 119.6
C10 C11 H11A 119.6
C13 C12 C11 120.5(2)
C13 C12 H12A 119.8
C11 C12 H12A 119.8
C12 C13 C14 119.59(19)
C12 C13 H13A 120.2
C14 C13 H13A 120.2
C13 C14 C15 120.4(2)
C13 C14 H14A 119.8
C15 C14 H14A 119.8
C10 C15 C14 120.63(19)
C10 C15 H15A 119.7
C14 C15 H15A 119.7
O2 C16 C17 129.44(14)
O2 C16 C9 123.61(13)
C17 C16 C9 106.90(12)
C18 C17 C22 121.03(15)
C18 C17 C16 131.03(15)
C22 C17 C16 107.85(13)
C19 C18 C17 118.35(17)
C19 C18 H18A 120.8
C17 C18 H18A 120.8
C18 C19 C20 120.24(17)
C18 C19 H19A 119.9
C20 C19 H19A 119.9
C21 C20 C19 122.49(17)
C21 C20 H20A 118.8
C19 C20 H20A 118.8
C20 C21 C22 117.74(17)
C20 C21 H21A 121.1
C22 C21 H21A 121.1
N1 C22 C21 128.40(15)
N1 C22 C17 111.47(13)
C21 C22 C17 120.12(15)

loop_
_geom_bond_atom_site_label_1
_geom_bond_atom_site_label_2
_geom_bond_distance
N1 C22 1.363(2)
N1 C9 1.4575(19)
N1 H1B 0.8600
O1 C7 1.2168(18)
O2 C16 1.2172(17)
C1 C6 1.377(2)
C1 C2 1.384(2)
C1 H1A 0.9300
C2 C3 1.369(3)
C2 H2A 0.9300
C3 C4 1.364(3)
C3 H3A 0.9300
C4 C5 1.376(3)
C4 H4A 0.9300
C5 C6 1.387(2)
C5 H5A 0.9300
C6 C7 1.493(2)
C7 C8 1.508(2)
C8 C9 1.532(2)
C8 H8A 0.9700
C8 H8B 0.9700
C9 C10 1.521(2)
C9 C16 1.556(2)
C10 C15 1.376(2)
C10 C11 1.389(2)
C11 C12 1.379(3)
C11 H11A 0.9300
C12 C13 1.363(3)
C12 H12A 0.9300
C13 C14 1.369(3)
C13 H13A 0.9300
C14 C15 1.389(3)
C14 H14A 0.9300
C15 H15A 0.9300
C16 C17 1.445(2)
C17 C18 1.394(2)
C17 C22 1.398(2)
C18 C19 1.369(3)
C18 H18A 0.9300
C19 C20 1.392(3)
C19 H19A 0.9300
C20 C21 1.367(3)
C20 H20A 0.9300
C21 C22 1.395(2)
C21 H21A 0.9300

loop_
_geom_torsion_atom_site_label_1
_geom_torsion_atom_site_label_2
_geom_torsion_atom_site_label_3
_geom_torsion_atom_site_label_4
_geom_torsion
C6 C1 C2 C3 0.4(3)
C1 C2 C3 C4 -1.0(4)
C2 C3 C4 C5 0.3(3)
C3 C4 C5 C6 0.9(3)
C2 C1 C6 C5 0.8(3)
C2 C1 C6 C7 -177.67(18)
C4 C5 C6 C1 -1.4(3)
C4 C5 C6 C7 177.10(16)
C1 C6 C7 O1 177.74(17)
C5 C6 C7 O1 -0.7(2)
C1 C6 C7 C8 -0.6(2)
C5 C6 C7 C8 -179.03(14)
O1 C7 C8 C9 13.8(2)
C6 C7 C8 C9 -167.83(13)
C22 N1 C9 C10 119.08(13)
C22 N1 C9 C8 -110.46(14)
C22 N1 C9 C16 2.82(15)
C7 C8 C9 N1 -63.87(16)
C7 C8 C9 C10 65.22(17)
C7 C8 C9 C16 -174.38(12)
N1 C9 C10 C15 146.75(15)
C8 C9 C10 C15 18.1(2)
C16 C9 C10 C15 -101.06(17)
N1 C9 C10 C11 -36.90(19)
C8 C9 C10 C11 -165.59(14)
C16 C9 C10 C11 75.28(17)
C15 C10 C11 C12 0.3(3)
C9 C10 C11 C12 -176.23(16)
C10 C11 C12 C13 -0.8(3)
C11 C12 C13 C14 0.4(3)
C12 C13 C14 C15 0.4(4)
C11 C10 C15 C14 0.5(3)
C9 C10 C15 C14 176.91(17)
C13 C14 C15 C10 -0.9(3)
N1 C9 C16 O2 -177.86(14)
C10 C9 C16 O2 63.36(17)
C8 C9 C16 O2 -60.93(18)
N1 C9 C16 C17 -0.03(14)
C10 C9 C16 C17 -118.81(13)
C8 C9 C16 C17 116.91(13)
O2 C16 C17 C18 -1.4(3)
C9 C16 C17 C18 -179.04(15)
O2 C16 C17 C22 175.02(15)
C9 C16 C17 C22 -2.64(15)
C22 C17 C18 C19 -2.0(2)
C16 C17 C18 C19 174.01(16)
C17 C18 C19 C20 0.5(3)
C18 C19 C20 C21 0.9(3)
C19 C20 C21 C22 -0.8(3)
C9 N1 C22 C21 174.51(14)
C9 N1 C22 C17 -4.79(17)
C20 C21 C22 N1 -179.89(15)
C20 C21 C22 C17 -0.7(2)
C18 C17 C22 N1 -178.56(13)
C16 C17 C22 N1 4.60(17)
C18 C17 C22 C21 2.1(2)
C16 C17 C22 C21 -174.76(13)
